data_4343650
loop_
_publ_author_name
'Couch, T.W.'
'Lokken, D.A.'
'Corbett, J.D.'

_publ_section_title
;
 The crystal structures of tetratellurium(2+) tetrachloroaluminate and
 heptachlorodialuminate, Te4(2+) (Al Cl4)2(-) and Te4(2+) (Al2 Cl7)2(-)
;
_journal_name_full 'Inorganic Chemistry'
_journal_page_first 357
_journal_page_last 362
_journal_volume 11
_journal_year 1972
_chemical_formula_sum 'Al2 Cl8 Te4'
_chemical_name_systematic 'Te4 (Al Cl4)2'
_space_group_IT_number 61
_symmetry_space_group_name_Hall '-P 2ac 2ab'
_symmetry_space_group_name_H-M 'P b c a'
_cell_angle_alpha 90
_cell_angle_beta 90
_cell_angle_gamma 90
_cell_formula_units_Z 4
_cell_length_a 10.746
_cell_length_b 14.112
_cell_length_c 11.845
_cell_volume 1796.265
_citation_journal_id_ASTM INOCAJ
_cod_data_source_file Couch_INOCAJ_1972_1708.cif
_cod_data_source_block Al2Cl8Te4
_cod_database_code 4343650

loop_
_symmetry_equiv_pos_as_xyz
x,y,z
-x+1/2,-y,z+1/2
x+1/2,-y+1/2,-z
-x,y+1/2,-z+1/2
-x,-y,-z
x-1/2,y,-z-1/2
-x-1/2,y-1/2,z
x,-y-1/2,z-1/2

loop_
_atom_site_label
_atom_site_type_symbol
_atom_site_fract_x
_atom_site_fract_y
_atom_site_fract_z
_atom_site_occupancy
_atom_site_U_iso_or_equiv
Cl2 Cl-1 0.0694 0.3308 0.3532 1 0.0
Cl4 Cl-1 0.2764 0.2396 0.1264 1 0.0
Cl1 Cl-1 0.3823 0.1222 0.4093 1 0.0
Al1 Al+3 0.3892 0.3587 0.0844 1 0.0
Cl3 Cl-1 0.3128 0.4788 0.1716 1 0.0
Te2 Te 0.39208 0.40989 0.43435 1 0.0
Te1 Te 0.01034 0.07418 0.36796 1 0.0
